data_7007071
loop_
_publ_author_name
'Parveen, Sahrah'
'Kilian, Petr'
'Slawin, Alexandra M. Z.'
'Woollins, J. Derek'

_publ_section_title
;
 Synthesis and characterisation of four- and six-membered P-Se
 heterocycles.
;
_journal_issue 21
_journal_name_full 'Dalton transactions (Cambridge, England : 2003)'
_journal_page_first 2586
_journal_page_last 2590
_journal_paper_doi 10.1039/b517093a
_journal_year 2006
_chemical_formula_moiety 'C20 H18 Fe2 P2 Se6.C7 H8'
_chemical_formula_sum 'C27 H26 Fe2 P2 Se6'
_chemical_formula_weight 997.88
_chemical_name_systematic
;
?
;
_space_group_IT_number 2
_symmetry_cell_setting triclinic
_symmetry_space_group_name_Hall '-P 1'
_symmetry_space_group_name_H-M 'P -1'
_atom_sites_solution_hydrogens geom
_atom_sites_solution_primary direct
_atom_sites_solution_secondary difmap
_audit_creation_method SHELXL-97
_cell_angle_alpha 98.515(4)
_cell_angle_beta 90.548(5)
_cell_angle_gamma 94.704(4)
_cell_formula_units_Z 2
_cell_length_a 9.3608(9)
_cell_length_b 11.4041(10)
_cell_length_c 14.3898(13)
_cell_measurement_reflns_used 6242
_cell_measurement_temperature 93(2)
_cell_measurement_theta_max 28.10
_cell_measurement_theta_min 1.77
_cell_volume 1513.7(2)
_computing_cell_refinement 'CrystalClear (Rigaku Corp., 2004)'
_computing_data_collection 'CrystalClear (Rigaku Corp., 2004)'
_computing_data_reduction 'CrystalClear (Rigaku Corp., 2004)'
_computing_molecular_graphics 'Bruker SHELXTL'
_computing_publication_material 'Bruker SHELXTL'
_computing_structure_refinement 'SHELXL-97 (Sheldrick, 1997)'
_computing_structure_solution 'SHELXS-97 (Sheldrick, 1990)'
_diffrn_ambient_temperature 93(2)
_diffrn_detector_area_resol_mean 0.83
_diffrn_measured_fraction_theta_full 0.882
_diffrn_measured_fraction_theta_max 0.882
_diffrn_measurement_device_type CCD
_diffrn_measurement_method dtprofit.ref
_diffrn_radiation_monochromator confocal
_diffrn_radiation_source 'rotating anode'
_diffrn_radiation_type MoK\a
_diffrn_radiation_wavelength 0.71073
_diffrn_reflns_av_R_equivalents 0.0287
_diffrn_reflns_av_sigmaI/netI 0.0227
_diffrn_reflns_limit_h_max 11
_diffrn_reflns_limit_h_min -8
_diffrn_reflns_limit_k_max 13
_diffrn_reflns_limit_k_min -13
_diffrn_reflns_limit_l_max 11
_diffrn_reflns_limit_l_min -17
_diffrn_reflns_number 11027
_diffrn_reflns_theta_full 25.35
_diffrn_reflns_theta_max 25.35
_diffrn_reflns_theta_min 2.13
_exptl_absorpt_coefficient_mu 8.296
_exptl_absorpt_correction_T_max 1.0000
_exptl_absorpt_correction_T_min 0.4820
_exptl_absorpt_correction_type multi-scan
_exptl_crystal_colour orange
_exptl_crystal_density_diffrn 2.189
_exptl_crystal_density_method 'not measured'
_exptl_crystal_description prism
_exptl_crystal_F_000 948
_exptl_crystal_size_max 0.060
_exptl_crystal_size_mid 0.060
_exptl_crystal_size_min 0.030
_refine_diff_density_max 1.247
_refine_diff_density_min -0.995
_refine_diff_density_rms 0.124
_refine_ls_extinction_method none
_refine_ls_goodness_of_fit_ref 1.115
_refine_ls_hydrogen_treatment constr
_refine_ls_matrix_type full
_refine_ls_number_parameters 353
_refine_ls_number_reflns 4898
_refine_ls_number_restraints 0
_refine_ls_restrained_S_all 1.115
_refine_ls_R_factor_all 0.0410
_refine_ls_R_factor_gt 0.0361
_refine_ls_shift/su_max 0.001
_refine_ls_shift/su_mean 0.000
_refine_ls_structure_factor_coef Fsqd
_refine_ls_weighting_details 'calc w=1/[\s^2^(Fo^2^)+(0.0361P)^2^+5.9892P] where P=(Fo^2^+2Fc^2^)/3'
_refine_ls_weighting_scheme calc
_refine_ls_wR_factor_gt 0.0790
_refine_ls_wR_factor_ref 0.0816
_reflns_number_gt 4507
_reflns_number_total 4898
_reflns_threshold_expression >2sigma(I)
_cod_data_source_file b517093a.txt
_cod_data_source_block 6
_cod_depositor_comments
;
The following automatic conversions were performed:
'_symmetry_cell_setting' value 'Triclinic' changed to 'triclinic'
according to '/home/saulius/struct/CIF-dictionaries/cif_core.dic'
dictionary named 'cif_core.dic' version 2.4.1 from 2010-06-29.

Automatic conversion script
Id: cif_fix_enum 1527 2010-12-29 10:47:43Z saulius 
;
_cod_original_sg_symbol_H-M P-1
_cod_database_code 7007071

loop_
_symmetry_equiv_pos_as_xyz
'x, y, z'
'-x, -y, -z'

loop_
_atom_site_label
_atom_site_type_symbol
_atom_site_fract_x
_atom_site_fract_y
_atom_site_fract_z
_atom_site_U_iso_or_equiv
_atom_site_adp_type
_atom_site_occupancy
_atom_site_symmetry_multiplicity
_atom_site_calc_flag
_atom_site_refinement_flags
_atom_site_disorder_assembly
_atom_site_disorder_group
Se1 Se 0.18466(6) 0.71640(5) 0.17789(4) 0.02919(14) Uani 1 1 d . . .
P1 P 0.00501(14) 0.80809(10) 0.21827(8) 0.0176(3) Uani 1 1 d . . .
Se2 Se 0.05007(5) 0.88842(4) 0.36948(3) 0.01831(12) Uani 1 1 d . . .
Se3 Se -0.14468(5) 1.00419(4) 0.38983(3) 0.01974(12) Uani 1 1 d . . .
C1 C -0.1610(6) 0.7194(4) 0.2094(3) 0.0219(11) Uani 1 1 d . . .
C2 C -0.1766(6) 0.5901(4) 0.1954(3) 0.0236(11) Uani 1 1 d . . .
H2A H -0.1008 0.5391 0.1914 0.028 Uiso 1 1 calc R . .
C3 C -0.3254(6) 0.5538(5) 0.1888(3) 0.0282(12) Uani 1 1 d . . .
H3A H -0.3666 0.4739 0.1793 0.034 Uiso 1 1 calc R . .
C4 C -0.4026(6) 0.6572(5) 0.1987(3) 0.0312(13) Uani 1 1 d . . .
H4A H -0.5041 0.6575 0.1976 0.037 Uiso 1 1 calc R . .
C5 C -0.3039(6) 0.7597(5) 0.2107(3) 0.0248(11) Uani 1 1 d . . .
H5A H -0.3272 0.8400 0.2182 0.030 Uiso 1 1 calc R . .
Fe1 Fe -0.26640(8) 0.65611(6) 0.08561(5) 0.01997(16) Uani 1 1 d . . .
C6 C -0.2734(7) 0.7584(5) -0.0216(3) 0.0296(12) Uani 1 1 d . . .
H6A H -0.2830 0.8415 -0.0145 0.036 Uiso 1 1 calc R . .
C7 C -0.1418(6) 0.7028(5) -0.0236(3) 0.0281(12) Uani 1 1 d . . .
H7A H -0.0481 0.7425 -0.0176 0.034 Uiso 1 1 calc R . .
C8 C -0.1760(6) 0.5777(5) -0.0361(3) 0.0290(12) Uani 1 1 d . . .
H8A H -0.1090 0.5190 -0.0401 0.035 Uiso 1 1 calc R . .
C9 C -0.3287(6) 0.5551(5) -0.0418(3) 0.0275(12) Uani 1 1 d . . .
H9A H -0.3807 0.4790 -0.0505 0.033 Uiso 1 1 calc R . .
C10 C -0.3883(7) 0.6660(5) -0.0323(4) 0.0298(12) Uani 1 1 d . . .
H10A H -0.4876 0.6775 -0.0328 0.036 Uiso 1 1 calc R . .
Se11 Se -0.21235(7) 1.27407(5) 0.30748(5) 0.03943(16) Uani 1 1 d . . .
P11 P -0.04582(15) 1.17234(11) 0.33902(9) 0.0204(3) Uani 1 1 d . . .
Se12 Se 0.10478(6) 1.11107(4) 0.22115(3) 0.02423(13) Uani 1 1 d . . .
Se13 Se -0.05164(6) 0.96083(4) 0.14065(3) 0.02348(13) Uani 1 1 d . . .
C11 C 0.0769(6) 1.2461(4) 0.4283(3) 0.0200(10) Uani 1 1 d . . .
C12 C 0.2133(6) 1.2090(4) 0.4542(3) 0.0202(10) Uani 1 1 d . . .
H12A H 0.2569 1.1408 0.4256 0.024 Uiso 1 1 calc R . .
C13 C 0.2703(6) 1.2942(4) 0.5308(3) 0.0222(10) Uani 1 1 d . . .
H13A H 0.3595 1.2923 0.5625 0.027 Uiso 1 1 calc R . .
C14 C 0.1713(6) 1.3830(4) 0.5524(3) 0.0226(11) Uani 1 1 d . . .
H14A H 0.1830 1.4498 0.6007 0.027 Uiso 1 1 calc R . .
C15 C 0.0524(6) 1.3536(4) 0.4888(3) 0.0224(11) Uani 1 1 d . . .
H15A H -0.0291 1.3977 0.4868 0.027 Uiso 1 1 calc R . .
Fe11 Fe 0.23457(8) 1.37490(6) 0.41364(5) 0.02057(17) Uani 1 1 d . . .
C16 C 0.3658(7) 1.3733(5) 0.2991(4) 0.0337(13) Uani 1 1 d . . .
H16A H 0.4065 1.3058 0.2665 0.040 Uiso 1 1 calc R . .
C17 C 0.4287(7) 1.4514(6) 0.3776(4) 0.0382(15) Uani 1 1 d . . .
H17A H 0.5188 1.4455 0.4068 0.046 Uiso 1 1 calc R . .
C18 C 0.3329(7) 1.5400(5) 0.4047(4) 0.0356(14) Uani 1 1 d . . .
H18A H 0.3481 1.6039 0.4551 0.043 Uiso 1 1 calc R . .
C19 C 0.2098(7) 1.5168(5) 0.3434(4) 0.0338(14) Uani 1 1 d . . .
H19A H 0.1285 1.5618 0.3459 0.041 Uiso 1 1 calc R . .
C20 C 0.2312(7) 1.4138(5) 0.2778(4) 0.0318(13) Uani 1 1 d . . .
H20A H 0.1667 1.3783 0.2283 0.038 Uiso 1 1 calc R . .
C21 C -0.4281(8) 1.0426(6) -0.0746(5) 0.0452(16) Uani 1 1 d . . .
C22 C -0.5456(8) 0.9583(6) -0.0930(5) 0.0449(16) Uani 1 1 d . . .
C23 C -0.6176(7) 0.9157(5) -0.0187(5) 0.0431(16) Uani 1 1 d . . .
C24 C -0.7326(12) 0.8248(10) -0.0416(7) 0.030(2) Uani 0.50 1 d P . .
C31 C 0.4862(13) 1.0005(14) 0.4412(12) 0.051(4) Uani 0.50 1 d P . .
C32 C 0.5472(8) 1.1001(8) 0.4968(8) 0.061(2) Uani 1 1 d . . .
C33 C 0.5732(13) 1.1241(13) 0.5874(10) 0.044(3) Uani 0.50 1 d P . .
C34 C 0.5414(10) 1.0264(12) 0.6503(9) 0.092(4) Uani 1 1 d . . .
C35 C 0.478(2) 0.922(3) 0.592(3) 0.112(13) Uani 0.50 1 d P . .

loop_
_atom_site_aniso_label
_atom_site_aniso_U_11
_atom_site_aniso_U_22
_atom_site_aniso_U_33
_atom_site_aniso_U_23
_atom_site_aniso_U_13
_atom_site_aniso_U_12
Se1 0.0246(3) 0.0264(3) 0.0365(3) 0.0010(2) 0.0041(2) 0.0075(2)
P1 0.0191(7) 0.0169(6) 0.0164(6) 0.0013(4) -0.0026(5) 0.0013(5)
Se2 0.0208(3) 0.0171(2) 0.0165(2) 0.00099(17) -0.00391(19) 0.00167(19)
Se3 0.0192(3) 0.0171(2) 0.0214(2) -0.00132(17) -0.0008(2) 0.00008(18)
C1 0.025(3) 0.024(2) 0.016(2) 0.0035(19) -0.001(2) 0.001(2)
C2 0.032(3) 0.021(2) 0.017(2) 0.0031(19) -0.003(2) -0.001(2)
C3 0.029(3) 0.032(3) 0.020(2) 0.004(2) -0.003(2) -0.016(2)
C4 0.019(3) 0.054(4) 0.017(2) -0.003(2) 0.000(2) -0.002(3)
C5 0.025(3) 0.028(3) 0.018(2) -0.007(2) 0.001(2) 0.000(2)
Fe1 0.0226(4) 0.0215(3) 0.0144(3) -0.0003(3) -0.0040(3) -0.0007(3)
C6 0.044(4) 0.027(3) 0.017(2) 0.003(2) -0.008(2) 0.000(2)
C7 0.035(3) 0.039(3) 0.008(2) 0.003(2) -0.004(2) -0.009(2)
C8 0.036(3) 0.035(3) 0.015(2) -0.003(2) 0.000(2) 0.005(2)
C9 0.034(3) 0.031(3) 0.014(2) -0.002(2) -0.008(2) -0.005(2)
C10 0.036(4) 0.033(3) 0.020(2) 0.004(2) -0.011(2) 0.005(2)
Se11 0.0364(4) 0.0248(3) 0.0572(4) 0.0037(3) -0.0198(3) 0.0096(2)
P11 0.0226(7) 0.0159(6) 0.0222(6) 0.0012(5) -0.0051(5) 0.0017(5)
Se12 0.0336(3) 0.0200(2) 0.0179(2) 0.00241(18) 0.0004(2) -0.0042(2)
Se13 0.0348(3) 0.0182(2) 0.0169(2) 0.00184(18) -0.0077(2) 0.0017(2)
C11 0.025(3) 0.018(2) 0.018(2) 0.0055(18) 0.000(2) 0.000(2)
C12 0.028(3) 0.013(2) 0.020(2) 0.0043(18) 0.002(2) -0.0010(19)
C13 0.020(3) 0.025(2) 0.022(2) 0.007(2) -0.006(2) -0.004(2)
C14 0.035(3) 0.016(2) 0.016(2) 0.0020(18) 0.000(2) -0.003(2)
C15 0.031(3) 0.015(2) 0.022(2) 0.0040(18) 0.003(2) 0.003(2)
Fe11 0.0265(4) 0.0186(3) 0.0159(3) 0.0039(3) -0.0027(3) -0.0040(3)
C16 0.039(4) 0.035(3) 0.030(3) 0.013(2) 0.012(3) -0.003(3)
C17 0.033(4) 0.052(4) 0.030(3) 0.017(3) -0.002(3) -0.018(3)
C18 0.054(4) 0.021(3) 0.028(3) 0.003(2) -0.003(3) -0.020(3)
C19 0.056(4) 0.021(3) 0.026(3) 0.012(2) 0.001(3) -0.003(2)
C20 0.050(4) 0.028(3) 0.017(2) 0.006(2) -0.001(2) -0.010(3)
C21 0.043(4) 0.039(3) 0.056(4) 0.015(3) -0.006(3) 0.003(3)
C22 0.046(4) 0.036(3) 0.055(4) 0.016(3) -0.013(3) 0.003(3)
C23 0.041(4) 0.027(3) 0.061(4) 0.013(3) -0.017(3) -0.003(3)
C24 0.022(6) 0.043(6) 0.027(5) 0.006(5) -0.009(5) 0.007(5)
C31 0.003(6) 0.056(9) 0.083(11) -0.024(9) -0.001(7) 0.009(5)
C32 0.021(4) 0.056(5) 0.102(7) -0.009(5) 0.010(5) 0.011(3)
C33 0.024(7) 0.064(9) 0.051(8) 0.018(7) 0.013(6) 0.031(6)
C34 0.031(5) 0.119(9) 0.114(9) -0.028(7) 0.003(5) 0.023(5)
C35 0.037(11) 0.116(19) 0.22(3) 0.12(3) 0.057(18) 0.044(12)

loop_
_atom_type_symbol
_atom_type_description
_atom_type_scat_dispersion_real
_atom_type_scat_dispersion_imag
_atom_type_scat_source
C C 0.0033 0.0016 'International Tables Vol C Tables 4.2.6.8 and 6.1.1.4'
H H 0.0000 0.0000 'International Tables Vol C Tables 4.2.6.8 and 6.1.1.4'
P P 0.1023 0.0942 'International Tables Vol C Tables 4.2.6.8 and 6.1.1.4'
Fe Fe 0.3463 0.8444 'International Tables Vol C Tables 4.2.6.8 and 6.1.1.4'
Se Se -0.0929 2.2259 'International Tables Vol C Tables 4.2.6.8 and 6.1.1.4'

loop_
_geom_angle_atom_site_label_1
_geom_angle_atom_site_label_2
_geom_angle_atom_site_label_3
_geom_angle
_geom_angle_site_symmetry_1
_geom_angle_site_symmetry_3
_geom_angle_publ_flag
C1 P1 Se1 115.28(17) . . ?
C1 P1 Se2 109.44(16) . . ?
Se1 P1 Se2 104.98(6) . . ?
C1 P1 Se13 100.85(17) . . ?
Se1 P1 Se13 119.34(6) . . ?
Se2 P1 Se13 106.52(5) . . ?
P1 Se2 Se3 98.10(4) . . ?
P11 Se3 Se2 99.32(4) . . ?
C5 C1 C2 107.3(4) . . ?
C5 C1 P1 127.6(4) . . ?
C2 C1 P1 125.0(4) . . ?
C5 C1 Fe1 69.9(3) . . ?
C2 C1 Fe1 69.7(3) . . ?
P1 C1 Fe1 123.8(3) . . ?
C3 C2 C1 107.6(5) . . ?
C3 C2 Fe1 70.7(3) . . ?
C1 C2 Fe1 68.6(3) . . ?
C3 C2 H2A 126.2 . . ?
C1 C2 H2A 126.2 . . ?
Fe1 C2 H2A 126.1 . . ?
C2 C3 C4 108.6(5) . . ?
C2 C3 Fe1 69.0(3) . . ?
C4 C3 Fe1 70.1(3) . . ?
C2 C3 H3A 125.7 . . ?
C4 C3 H3A 125.7 . . ?
Fe1 C3 H3A 126.7 . . ?
C5 C4 C3 109.1(5) . . ?
C5 C4 Fe1 69.0(3) . . ?
C3 C4 Fe1 69.8(3) . . ?
C5 C4 H4A 125.5 . . ?
C3 C4 H4A 125.5 . . ?
Fe1 C4 H4A 127.4 . . ?
C4 C5 C1 107.5(5) . . ?
C4 C5 Fe1 70.9(3) . . ?
C1 C5 Fe1 68.6(3) . . ?
C4 C5 H5A 126.3 . . ?
C1 C5 H5A 126.3 . . ?
Fe1 C5 H5A 125.8 . . ?
C1 Fe1 C2 41.71(19) . . ?
C1 Fe1 C5 41.5(2) . . ?
C2 Fe1 C5 69.5(2) . . ?
C1 Fe1 C10 155.9(2) . . ?
C2 Fe1 C10 161.0(2) . . ?
C5 Fe1 C10 120.2(2) . . ?
C1 Fe1 C8 126.2(2) . . ?
C2 Fe1 C8 107.2(2) . . ?
C5 Fe1 C8 164.7(2) . . ?
C10 Fe1 C8 67.7(2) . . ?
C1 Fe1 C9 162.9(2) . . ?
C2 Fe1 C9 124.3(2) . . ?
C5 Fe1 C9 153.7(2) . . ?
C10 Fe1 C9 40.1(2) . . ?
C8 Fe1 C9 40.5(2) . . ?
C1 Fe1 C6 121.3(2) . . ?
C2 Fe1 C6 156.3(2) . . ?
C5 Fe1 C6 109.0(2) . . ?
C10 Fe1 C6 40.6(2) . . ?
C8 Fe1 C6 67.7(2) . . ?
C9 Fe1 C6 67.8(2) . . ?
C1 Fe1 C3 68.7(2) . . ?
C2 Fe1 C3 40.3(2) . . ?
C5 Fe1 C3 68.3(2) . . ?
C10 Fe1 C3 124.8(2) . . ?
C8 Fe1 C3 119.5(2) . . ?
C9 Fe1 C3 106.7(2) . . ?
C6 Fe1 C3 162.8(2) . . ?
C1 Fe1 C7 108.7(2) . . ?
C2 Fe1 C7 120.7(2) . . ?
C5 Fe1 C7 127.7(2) . . ?
C10 Fe1 C7 68.0(2) . . ?
C8 Fe1 C7 40.2(2) . . ?
C9 Fe1 C7 67.9(2) . . ?
C6 Fe1 C7 40.4(2) . . ?
C3 Fe1 C7 154.5(2) . . ?
C1 Fe1 C4 68.4(2) . . ?
C2 Fe1 C4 68.0(2) . . ?
C5 Fe1 C4 40.2(2) . . ?
C10 Fe1 C4 108.0(2) . . ?
C8 Fe1 C4 153.8(2) . . ?
C9 Fe1 C4 119.4(2) . . ?
C6 Fe1 C4 127.0(2) . . ?
C3 Fe1 C4 40.1(2) . . ?
C7 Fe1 C4 164.5(2) . . ?
C7 C6 C10 107.6(5) . . ?
C7 C6 Fe1 69.9(3) . . ?
C10 C6 Fe1 69.2(3) . . ?
C7 C6 H6A 126.2 . . ?
C10 C6 H6A 126.2 . . ?
Fe1 C6 H6A 126.3 . . ?
C8 C7 C6 107.8(5) . . ?
C8 C7 Fe1 69.7(3) . . ?
C6 C7 Fe1 69.7(3) . . ?
C8 C7 H7A 126.1 . . ?
C6 C7 H7A 126.1 . . ?
Fe1 C7 H7A 126.0 . . ?
C7 C8 C9 108.4(5) . . ?
C7 C8 Fe1 70.1(3) . . ?
C9 C8 Fe1 69.8(3) . . ?
C7 C8 H8A 125.8 . . ?
C9 C8 H8A 125.8 . . ?
Fe1 C8 H8A 125.9 . . ?
C10 C9 C8 107.8(5) . . ?
C10 C9 Fe1 69.6(3) . . ?
C8 C9 Fe1 69.7(3) . . ?
C10 C9 H9A 126.1 . . ?
C8 C9 H9A 126.1 . . ?
Fe1 C9 H9A 126.2 . . ?
C9 C10 C6 108.4(5) . . ?
C9 C10 Fe1 70.4(3) . . ?
C6 C10 Fe1 70.2(3) . . ?
C9 C10 H10A 125.8 . . ?
C6 C10 H10A 125.8 . . ?
Fe1 C10 H10A 125.3 . . ?
C11 P11 Se11 114.27(17) . . ?
C11 P11 Se3 107.40(15) . . ?
Se11 P11 Se3 108.46(6) . . ?
C11 P11 Se12 101.85(17) . . ?
Se11 P11 Se12 117.78(6) . . ?
Se3 P11 Se12 106.36(5) . . ?
P11 Se12 Se13 97.09(4) . . ?
P1 Se13 Se12 98.47(4) . . ?
C15 C11 C12 108.3(4) . . ?
C15 C11 P11 124.4(4) . . ?
C12 C11 P11 127.3(4) . . ?
C15 C11 Fe11 70.0(3) . . ?
C12 C11 Fe11 70.3(3) . . ?
P11 C11 Fe11 126.5(2) . . ?
C13 C12 C11 107.0(4) . . ?
C13 C12 Fe11 70.5(3) . . ?
C11 C12 Fe11 68.4(3) . . ?
C13 C12 H12A 126.5 . . ?
C11 C12 H12A 126.5 . . ?
Fe11 C12 H12A 126.1 . . ?
C12 C13 C14 108.8(5) . . ?
C12 C13 Fe11 69.1(3) . . ?
C14 C13 Fe11 70.0(3) . . ?
C12 C13 H13A 125.6 . . ?
C14 C13 H13A 125.6 . . ?
Fe11 C13 H13A 126.9 . . ?
C15 C14 C13 107.8(4) . . ?
C15 C14 Fe11 68.6(3) . . ?
C13 C14 Fe11 69.7(3) . . ?
C15 C14 H14A 126.1 . . ?
C13 C14 H14A 126.1 . . ?
Fe11 C14 H14A 127.3 . . ?
C14 C15 C11 108.1(5) . . ?
C14 C15 Fe11 71.2(3) . . ?
C11 C15 Fe11 68.9(3) . . ?
C14 C15 H15A 126.0 . . ?
C11 C15 H15A 126.0 . . ?
Fe11 C15 H15A 125.5 . . ?
C11 Fe11 C15 41.11(19) . . ?
C11 Fe11 C18 159.7(2) . . ?
C15 Fe11 C18 121.7(2) . . ?
C11 Fe11 C12 41.3(2) . . ?
C15 Fe11 C12 69.14(19) . . ?
C18 Fe11 C12 156.1(2) . . ?
C11 Fe11 C17 159.2(2) . . ?
C15 Fe11 C17 158.0(2) . . ?
C18 Fe11 C17 40.5(3) . . ?
C12 Fe11 C17 122.2(2) . . ?
C11 Fe11 C19 124.4(2) . . ?
C15 Fe11 C19 106.3(2) . . ?
C18 Fe11 C19 40.7(2) . . ?
C12 Fe11 C19 162.6(2) . . ?
C17 Fe11 C19 68.3(3) . . ?
C11 Fe11 C16 124.5(2) . . ?
C15 Fe11 C16 159.3(2) . . ?
C18 Fe11 C16 67.8(2) . . ?
C12 Fe11 C16 110.0(2) . . ?
C17 Fe11 C16 40.4(2) . . ?
C19 Fe11 C16 68.0(2) . . ?
C11 Fe11 C20 110.0(2) . . ?
C15 Fe11 C20 122.6(2) . . ?
C18 Fe11 C20 67.8(2) . . ?
C12 Fe11 C20 127.1(2) . . ?
C17 Fe11 C20 67.9(2) . . ?
C19 Fe11 C20 40.3(2) . . ?
C16 Fe11 C20 40.3(2) . . ?
C11 Fe11 C13 68.2(2) . . ?
C15 Fe11 C13 68.0(2) . . ?
C18 Fe11 C13 120.0(2) . . ?
C12 Fe11 C13 40.36(19) . . ?
C17 Fe11 C13 107.4(2) . . ?
C19 Fe11 C13 155.0(2) . . ?
C16 Fe11 C13 125.6(2) . . ?
C20 Fe11 C13 162.9(2) . . ?
C11 Fe11 C14 68.31(19) . . ?
C15 Fe11 C14 40.3(2) . . ?
C18 Fe11 C14 105.2(2) . . ?
C12 Fe11 C14 68.36(18) . . ?
C17 Fe11 C14 122.4(2) . . ?
C19 Fe11 C14 119.6(2) . . ?
C16 Fe11 C14 160.1(2) . . ?
C20 Fe11 C14 156.3(2) . . ?
C13 Fe11 C14 40.3(2) . . ?
C17 C16 C20 108.1(5) . . ?
C17 C16 Fe11 69.5(3) . . ?
C20 C16 Fe11 70.0(3) . . ?
C17 C16 H16A 125.9 . . ?
C20 C16 H16A 125.9 . . ?
Fe11 C16 H16A 126.1 . . ?
C18 C17 C16 107.8(6) . . ?
C18 C17 Fe11 69.5(3) . . ?
C16 C17 Fe11 70.1(3) . . ?
C18 C17 H17A 126.1 . . ?
C16 C17 H17A 126.1 . . ?
Fe11 C17 H17A 125.8 . . ?
C17 C18 C19 108.5(5) . . ?
C17 C18 Fe11 70.0(3) . . ?
C19 C18 Fe11 70.0(3) . . ?
C17 C18 H18A 125.8 . . ?
C19 C18 H18A 125.8 . . ?
Fe11 C18 H18A 125.8 . . ?
C20 C19 C18 107.4(6) . . ?
C20 C19 Fe11 70.2(3) . . ?
C18 C19 Fe11 69.3(3) . . ?
C20 C19 H19A 126.3 . . ?
C18 C19 H19A 126.3 . . ?
Fe11 C19 H19A 125.7 . . ?
C19 C20 C16 108.2(5) . . ?
C19 C20 Fe11 69.5(3) . . ?
C16 C20 Fe11 69.7(3) . . ?
C19 C20 H20A 125.9 . . ?
C16 C20 H20A 125.9 . . ?
Fe11 C20 H20A 126.6 . . ?
C22 C21 C23 120.0(6) . 2_475 ?
C23 C22 C21 119.9(6) . . ?
C22 C23 C21 120.1(6) . 2_475 ?
C22 C23 C24 117.6(7) . . ?
C21 C23 C24 122.2(7) 2_475 . ?
C35 C31 C34 72(3) 2_676 2_676 ?
C35 C31 C32 62(2) 2_676 . ?
C34 C31 C32 133.4(18) 2_676 . ?
C35 C31 C33 138(3) 2_676 2_676 ?
C34 C31 C33 66.8(10) 2_676 2_676 ?
C32 C31 C33 159.6(18) . 2_676 ?
C35 C31 C32 170(3) 2_676 2_676 ?
C34 C31 C32 117.5(13) 2_676 2_676 ?
C32 C31 C32 109.1(13) . 2_676 ?
C33 C31 C32 50.7(8) 2_676 2_676 ?
C35 C31 C31 121(3) 2_676 2_676 ?
C34 C31 C31 166(2) 2_676 2_676 ?
C32 C31 C31 60.0(10) . 2_676 ?
C33 C31 C31 99.8(16) 2_676 2_676 ?
C32 C31 C31 49.1(10) 2_676 2_676 ?
C35 C32 C33 179.5(18) 2_676 . ?
C35 C32 C31 48.6(13) 2_676 . ?
C33 C32 C31 132.0(15) . . ?
C35 C32 C31 119.4(15) 2_676 2_676 ?
C33 C32 C31 61.1(10) . 2_676 ?
C31 C32 C31 70.9(13) . 2_676 ?
C32 C33 C31 68.1(11) . 2_676 ?
C32 C33 C34 120.0(13) . . ?
C31 C33 C34 51.8(9) 2_676 . ?
C31 C34 C35 46.6(12) 2_676 . ?
C31 C34 C33 61.4(12) 2_676 . ?
C35 C34 C33 107.9(15) . . ?
C31 C35 C32 69.8(19) 2_676 2_676 ?
C31 C35 C34 62(2) 2_676 . ?
C32 C35 C34 131.5(18) 2_676 . ?

loop_
_geom_bond_atom_site_label_1
_geom_bond_atom_site_label_2
_geom_bond_distance
_geom_bond_site_symmetry_2
_geom_bond_publ_flag
Se1 P1 2.0943(13) . ?
P1 C1 1.776(5) . ?
P1 Se2 2.2540(13) . ?
P1 Se13 2.2977(13) . ?
Se2 Se3 2.3329(7) . ?
Se3 P11 2.2815(13) . ?
C1 C5 1.449(7) . ?
C1 C2 1.454(7) . ?
C1 Fe1 2.033(5) . ?
C2 C3 1.418(8) . ?
C2 Fe1 2.049(5) . ?
C2 H2A 0.9500 . ?
C3 C4 1.423(8) . ?
C3 Fe1 2.072(5) . ?
C3 H3A 0.9500 . ?
C4 C5 1.417(8) . ?
C4 Fe1 2.077(5) . ?
C4 H4A 0.9500 . ?
C5 Fe1 2.051(5) . ?
C5 H5A 0.9500 . ?
Fe1 C10 2.057(5) . ?
Fe1 C8 2.067(5) . ?
Fe1 C9 2.067(5) . ?
Fe1 C6 2.070(5) . ?
Fe1 C7 2.072(5) . ?
C6 C7 1.430(8) . ?
C6 C10 1.432(8) . ?
C6 H6A 0.9500 . ?
C7 C8 1.421(8) . ?
C7 H7A 0.9500 . ?
C8 C9 1.430(8) . ?
C8 H8A 0.9500 . ?
C9 C10 1.413(8) . ?
C9 H9A 0.9500 . ?
C10 H10A 0.9500 . ?
Se11 P11 2.1027(14) . ?
P11 C11 1.781(5) . ?
P11 Se12 2.2823(14) . ?
Se12 Se13 2.3216(7) . ?
C11 C15 1.431(7) . ?
C11 C12 1.440(7) . ?
C11 Fe11 2.031(5) . ?
C12 C13 1.425(7) . ?
C12 Fe11 2.056(4) . ?
C12 H12A 0.9500 . ?
C13 C14 1.432(7) . ?
C13 Fe11 2.075(5) . ?
C13 H13A 0.9500 . ?
C14 C15 1.420(8) . ?
C14 Fe11 2.079(5) . ?
C14 H14A 0.9500 . ?
C15 Fe11 2.045(5) . ?
C15 H15A 0.9500 . ?
Fe11 C18 2.049(5) . ?
Fe11 C17 2.056(6) . ?
Fe11 C19 2.058(5) . ?
Fe11 C16 2.064(5) . ?
Fe11 C20 2.068(5) . ?
C16 C17 1.421(9) . ?
C16 C20 1.423(9) . ?
C16 H16A 0.9500 . ?
C17 C18 1.420(9) . ?
C17 H17A 0.9500 . ?
C18 C19 1.427(9) . ?
C18 H18A 0.9500 . ?
C19 C20 1.422(8) . ?
C19 H19A 0.9500 . ?
C20 H20A 0.9500 . ?
C21 C22 1.396(10) . ?
C21 C23 1.407(10) 2_475 ?
C22 C23 1.395(10) . ?
C23 C21 1.407(10) 2_475 ?
C23 C24 1.432(13) . ?
C31 C35 1.09(2) 2_676 ?
C31 C34 1.32(2) 2_676 ?
C31 C32 1.369(17) . ?
C31 C33 1.48(2) 2_676 ?
C31 C32 1.57(2) 2_676 ?
C31 C31 1.71(4) 2_676 ?
C32 C35 1.28(4) 2_676 ?
C32 C33 1.308(17) . ?
C32 C31 1.57(2) 2_676 ?
C33 C31 1.48(2) 2_676 ?
C33 C34 1.548(19) . ?
C34 C31 1.32(2) 2_676 ?
C34 C35 1.43(4) . ?
C35 C31 1.09(2) 2_676 ?
C35 C32 1.28(4) 2_676 ?

loop_
_geom_torsion_atom_site_label_1
_geom_torsion_atom_site_label_2
_geom_torsion_atom_site_label_3
_geom_torsion_atom_site_label_4
_geom_torsion
_geom_torsion_site_symmetry_1
_geom_torsion_site_symmetry_2
_geom_torsion_site_symmetry_3
_geom_torsion_site_symmetry_4
_geom_torsion_publ_flag
C1 P1 Se2 Se3 -63.23(18) . . . . ?
Se1 P1 Se2 Se3 172.49(4) . . . . ?
Se13 P1 Se2 Se3 45.01(5) . . . . ?
P1 Se2 Se3 P11 -87.36(5) . . . . ?
Se1 P1 C1 C5 -164.3(4) . . . . ?
Se2 P1 C1 C5 77.6(4) . . . . ?
Se13 P1 C1 C5 -34.4(4) . . . . ?
Se1 P1 C1 C2 13.0(5) . . . . ?
Se2 P1 C1 C2 -105.0(4) . . . . ?
Se13 P1 C1 C2 142.9(4) . . . . ?
Se1 P1 C1 Fe1 -74.7(3) . . . . ?
Se2 P1 C1 Fe1 167.2(2) . . . . ?
Se13 P1 C1 Fe1 55.2(3) . . . . ?
C5 C1 C2 C3 -0.2(5) . . . . ?
P1 C1 C2 C3 -178.0(4) . . . . ?
Fe1 C1 C2 C3 -60.2(3) . . . . ?
C5 C1 C2 Fe1 60.1(3) . . . . ?
P1 C1 C2 Fe1 -117.7(4) . . . . ?
C1 C2 C3 C4 -0.3(5) . . . . ?
Fe1 C2 C3 C4 -59.1(3) . . . . ?
C1 C2 C3 Fe1 58.9(3) . . . . ?
C2 C3 C4 C5 0.6(6) . . . . ?
Fe1 C3 C4 C5 -57.8(4) . . . . ?
C2 C3 C4 Fe1 58.5(3) . . . . ?
C3 C4 C5 C1 -0.7(6) . . . . ?
Fe1 C4 C5 C1 -59.0(3) . . . . ?
C3 C4 C5 Fe1 58.3(4) . . . . ?
C2 C1 C5 C4 0.6(5) . . . . ?
P1 C1 C5 C4 178.3(4) . . . . ?
Fe1 C1 C5 C4 60.5(3) . . . . ?
C2 C1 C5 Fe1 -60.0(3) . . . . ?
P1 C1 C5 Fe1 117.8(4) . . . . ?
C5 C1 Fe1 C2 -118.3(4) . . . . ?
P1 C1 Fe1 C2 119.3(5) . . . . ?
C2 C1 Fe1 C5 118.3(4) . . . . ?
P1 C1 Fe1 C5 -122.5(5) . . . . ?
C5 C1 Fe1 C10 48.3(6) . . . . ?
C2 C1 Fe1 C10 166.6(5) . . . . ?
P1 C1 Fe1 C10 -74.1(7) . . . . ?
C5 C1 Fe1 C8 167.5(3) . . . . ?
C2 C1 Fe1 C8 -74.3(4) . . . . ?
P1 C1 Fe1 C8 45.0(4) . . . . ?
C5 C1 Fe1 C9 -158.2(6) . . . . ?
C2 C1 Fe1 C9 -39.9(8) . . . . ?
P1 C1 Fe1 C9 79.4(8) . . . . ?
C5 C1 Fe1 C6 83.5(4) . . . . ?
C2 C1 Fe1 C6 -158.2(3) . . . . ?
P1 C1 Fe1 C6 -38.9(4) . . . . ?
C5 C1 Fe1 C3 -80.8(3) . . . . ?
C2 C1 Fe1 C3 37.5(3) . . . . ?
P1 C1 Fe1 C3 156.7(4) . . . . ?
C5 C1 Fe1 C7 126.2(3) . . . . ?
C2 C1 Fe1 C7 -115.5(3) . . . . ?
P1 C1 Fe1 C7 3.8(4) . . . . ?
C5 C1 Fe1 C4 -37.6(3) . . . . ?
C2 C1 Fe1 C4 80.7(3) . . . . ?
P1 C1 Fe1 C4 -160.0(4) . . . . ?
C3 C2 Fe1 C1 118.7(4) . . . . ?
C3 C2 Fe1 C5 80.2(3) . . . . ?
C1 C2 Fe1 C5 -38.6(3) . . . . ?
C3 C2 Fe1 C10 -44.3(8) . . . . ?
C1 C2 Fe1 C10 -163.1(6) . . . . ?
C3 C2 Fe1 C8 -115.6(3) . . . . ?
C1 C2 Fe1 C8 125.6(3) . . . . ?
C3 C2 Fe1 C9 -74.5(4) . . . . ?
C1 C2 Fe1 C9 166.8(3) . . . . ?
C3 C2 Fe1 C6 170.9(5) . . . . ?
C1 C2 Fe1 C6 52.2(6) . . . . ?
C1 C2 Fe1 C3 -118.7(4) . . . . ?
C3 C2 Fe1 C7 -157.3(3) . . . . ?
C1 C2 Fe1 C7 83.9(3) . . . . ?
C3 C2 Fe1 C4 37.0(3) . . . . ?
C1 C2 Fe1 C4 -81.8(3) . . . . ?
C4 C5 Fe1 C1 -118.5(5) . . . . ?
C4 C5 Fe1 C2 -79.8(4) . . . . ?
C1 C5 Fe1 C2 38.7(3) . . . . ?
C4 C5 Fe1 C10 82.2(4) . . . . ?
C1 C5 Fe1 C10 -159.3(3) . . . . ?
C4 C5 Fe1 C8 -160.1(8) . . . . ?
C1 C5 Fe1 C8 -41.6(10) . . . . ?
C4 C5 Fe1 C9 47.2(6) . . . . ?
C1 C5 Fe1 C9 165.7(4) . . . . ?
C4 C5 Fe1 C6 125.4(4) . . . . ?
C1 C5 Fe1 C6 -116.1(3) . . . . ?
C4 C5 Fe1 C3 -36.5(3) . . . . ?
C1 C5 Fe1 C3 82.0(3) . . . . ?
C4 C5 Fe1 C7 166.6(3) . . . . ?
C1 C5 Fe1 C7 -74.9(4) . . . . ?
C1 C5 Fe1 C4 118.5(5) . . . . ?
C2 C3 Fe1 C1 -38.8(3) . . . . ?
C4 C3 Fe1 C1 81.3(3) . . . . ?
C4 C3 Fe1 C2 120.1(4) . . . . ?
C2 C3 Fe1 C5 -83.6(3) . . . . ?
C4 C3 Fe1 C5 36.5(3) . . . . ?
C2 C3 Fe1 C10 163.9(3) . . . . ?
C4 C3 Fe1 C10 -76.0(4) . . . . ?
C2 C3 Fe1 C8 81.8(3) . . . . ?
C4 C3 Fe1 C8 -158.1(3) . . . . ?
C2 C3 Fe1 C9 123.8(3) . . . . ?
C4 C3 Fe1 C9 -116.1(3) . . . . ?
C2 C3 Fe1 C6 -167.6(6) . . . . ?
C4 C3 Fe1 C6 -47.5(8) . . . . ?
C2 C3 Fe1 C7 50.3(6) . . . . ?
C4 C3 Fe1 C7 170.4(4) . . . . ?
C2 C3 Fe1 C4 -120.1(4) . . . . ?
C5 C4 Fe1 C1 38.8(3) . . . . ?
C3 C4 Fe1 C1 -82.2(3) . . . . ?
C5 C4 Fe1 C2 83.9(3) . . . . ?
C3 C4 Fe1 C2 -37.1(3) . . . . ?
C3 C4 Fe1 C5 -121.0(5) . . . . ?
C5 C4 Fe1 C10 -115.9(3) . . . . ?
C3 C4 Fe1 C10 123.1(3) . . . . ?
C5 C4 Fe1 C8 168.2(5) . . . . ?
C3 C4 Fe1 C8 47.2(6) . . . . ?
C5 C4 Fe1 C9 -158.1(3) . . . . ?
C3 C4 Fe1 C9 80.9(4) . . . . ?
C5 C4 Fe1 C6 -74.9(4) . . . . ?
C3 C4 Fe1 C6 164.1(3) . . . . ?
C5 C4 Fe1 C3 121.0(5) . . . . ?
C5 C4 Fe1 C7 -43.4(9) . . . . ?
C3 C4 Fe1 C7 -164.4(7) . . . . ?
C1 Fe1 C6 C7 82.2(4) . . . . ?
C2 Fe1 C6 C7 44.3(6) . . . . ?
C5 Fe1 C6 C7 126.4(3) . . . . ?
C10 Fe1 C6 C7 -119.0(5) . . . . ?
C8 Fe1 C6 C7 -37.6(3) . . . . ?
C9 Fe1 C6 C7 -81.5(3) . . . . ?
C3 Fe1 C6 C7 -155.9(6) . . . . ?
C4 Fe1 C6 C7 167.6(3) . . . . ?
C1 Fe1 C6 C10 -158.8(3) . . . . ?
C2 Fe1 C6 C10 163.2(5) . . . . ?
C5 Fe1 C6 C10 -114.6(3) . . . . ?
C8 Fe1 C6 C10 81.4(4) . . . . ?
C9 Fe1 C6 C10 37.4(3) . . . . ?
C3 Fe1 C6 C10 -36.9(8) . . . . ?
C7 Fe1 C6 C10 119.0(5) . . . . ?
C4 Fe1 C6 C10 -73.5(4) . . . . ?
C10 C6 C7 C8 0.5(5) . . . . ?
Fe1 C6 C7 C8 59.6(3) . . . . ?
C10 C6 C7 Fe1 -59.1(3) . . . . ?
C1 Fe1 C7 C8 124.5(3) . . . . ?
C2 Fe1 C7 C8 80.1(4) . . . . ?
C5 Fe1 C7 C8 167.0(3) . . . . ?
C10 Fe1 C7 C8 -81.0(4) . . . . ?
C9 Fe1 C7 C8 -37.6(3) . . . . ?
C6 Fe1 C7 C8 -118.9(5) . . . . ?
C3 Fe1 C7 C8 44.8(6) . . . . ?
C4 Fe1 C7 C8 -159.0(7) . . . . ?
C1 Fe1 C7 C6 -116.7(3) . . . . ?
C2 Fe1 C7 C6 -161.0(3) . . . . ?
C5 Fe1 C7 C6 -74.1(4) . . . . ?
C10 Fe1 C7 C6 37.9(3) . . . . ?
C8 Fe1 C7 C6 118.9(5) . . . . ?
C9 Fe1 C7 C6 81.3(3) . . . . ?
C3 Fe1 C7 C6 163.7(4) . . . . ?
C4 Fe1 C7 C6 -40.1(9) . . . . ?
C6 C7 C8 C9 -0.1(5) . . . . ?
Fe1 C7 C8 C9 59.5(3) . . . . ?
C6 C7 C8 Fe1 -59.6(3) . . . . ?
C1 Fe1 C8 C7 -75.5(4) . . . . ?
C2 Fe1 C8 C7 -117.6(3) . . . . ?
C5 Fe1 C8 C7 -42.4(10) . . . . ?
C10 Fe1 C8 C7 81.9(4) . . . . ?
C9 Fe1 C8 C7 119.4(5) . . . . ?
C6 Fe1 C8 C7 37.8(3) . . . . ?
C3 Fe1 C8 C7 -159.6(3) . . . . ?
C4 Fe1 C8 C7 167.5(5) . . . . ?
C1 Fe1 C8 C9 165.2(3) . . . . ?
C2 Fe1 C8 C9 123.1(3) . . . . ?
C5 Fe1 C8 C9 -161.8(8) . . . . ?
C10 Fe1 C8 C9 -37.5(3) . . . . ?
C6 Fe1 C8 C9 -81.5(3) . . . . ?
C3 Fe1 C8 C9 81.0(4) . . . . ?
C7 Fe1 C8 C9 -119.4(5) . . . . ?
C4 Fe1 C8 C9 48.1(6) . . . . ?
C7 C8 C9 C10 -0.3(5) . . . . ?
Fe1 C8 C9 C10 59.4(3) . . . . ?
C7 C8 C9 Fe1 -59.7(3) . . . . ?
C1 Fe1 C9 C10 -163.6(6) . . . . ?
C2 Fe1 C9 C10 165.3(3) . . . . ?
C5 Fe1 C9 C10 50.2(6) . . . . ?
C8 Fe1 C9 C10 -119.0(5) . . . . ?
C6 Fe1 C9 C10 -37.9(3) . . . . ?
C3 Fe1 C9 C10 124.8(4) . . . . ?
C7 Fe1 C9 C10 -81.7(4) . . . . ?
C4 Fe1 C9 C10 83.1(4) . . . . ?
C1 Fe1 C9 C8 -44.6(8) . . . . ?
C2 Fe1 C9 C8 -75.7(4) . . . . ?
C5 Fe1 C9 C8 169.2(4) . . . . ?
C10 Fe1 C9 C8 119.0(5) . . . . ?
C6 Fe1 C9 C8 81.1(3) . . . . ?
C3 Fe1 C9 C8 -116.2(3) . . . . ?
C7 Fe1 C9 C8 37.3(3) . . . . ?
C4 Fe1 C9 C8 -157.8(3) . . . . ?
C8 C9 C10 C6 0.6(6) . . . . ?
Fe1 C9 C10 C6 60.1(3) . . . . ?
C8 C9 C10 Fe1 -59.5(3) . . . . ?
C7 C6 C10 C9 -0.7(5) . . . . ?
Fe1 C6 C10 C9 -60.2(3) . . . . ?
C7 C6 C10 Fe1 59.5(3) . . . . ?
C1 Fe1 C10 C9 168.2(5) . . . . ?
C2 Fe1 C10 C9 -40.1(8) . . . . ?
C5 Fe1 C10 C9 -156.8(3) . . . . ?
C8 Fe1 C10 C9 37.8(3) . . . . ?
C6 Fe1 C10 C9 119.0(5) . . . . ?
C3 Fe1 C10 C9 -73.5(4) . . . . ?
C7 Fe1 C10 C9 81.4(4) . . . . ?
C4 Fe1 C10 C9 -114.6(4) . . . . ?
C1 Fe1 C10 C6 49.2(7) . . . . ?
C2 Fe1 C10 C6 -159.1(6) . . . . ?
C5 Fe1 C10 C6 84.2(4) . . . . ?
C8 Fe1 C10 C6 -81.2(4) . . . . ?
C9 Fe1 C10 C6 -119.0(5) . . . . ?
C3 Fe1 C10 C6 167.5(3) . . . . ?
C7 Fe1 C10 C6 -37.7(3) . . . . ?
C4 Fe1 C10 C6 126.4(3) . . . . ?
Se2 Se3 P11 C11 -74.06(18) . . . . ?
Se2 Se3 P11 Se11 161.98(5) . . . . ?
Se2 Se3 P11 Se12 34.38(5) . . . . ?
C11 P11 Se12 Se13 158.80(15) . . . . ?
Se11 P11 Se12 Se13 -75.38(6) . . . . ?
Se3 P11 Se12 Se13 46.46(5) . . . . ?
C1 P1 Se13 Se12 150.25(16) . . . . ?
Se1 P1 Se13 Se12 -82.40(6) . . . . ?
Se2 P1 Se13 Se12 36.02(5) . . . . ?
P11 Se12 Se13 P1 -88.64(5) . . . . ?
Se11 P11 C11 C15 12.9(4) . . . . ?
Se3 P11 C11 C15 -107.4(4) . . . . ?
Se12 P11 C11 C15 141.0(4) . . . . ?
Se11 P11 C11 C12 -168.7(4) . . . . ?
Se3 P11 C11 C12 71.0(4) . . . . ?
Se12 P11 C11 C12 -40.6(4) . . . . ?
Se11 P11 C11 Fe11 -76.6(3) . . . . ?
Se3 P11 C11 Fe11 163.1(2) . . . . ?
Se12 P11 C11 Fe11 51.5(3) . . . . ?
C15 C11 C12 C13 0.4(5) . . . . ?
P11 C11 C12 C13 -178.3(3) . . . . ?
Fe11 C11 C12 C13 60.3(3) . . . . ?
C15 C11 C12 Fe11 -59.9(3) . . . . ?
P11 C11 C12 Fe11 121.4(4) . . . . ?
C11 C12 C13 C14 -0.1(5) . . . . ?
Fe11 C12 C13 C14 58.9(3) . . . . ?
C11 C12 C13 Fe11 -59.0(3) . . . . ?
C12 C13 C14 C15 -0.3(5) . . . . ?
Fe11 C13 C14 C15 58.1(3) . . . . ?
C12 C13 C14 Fe11 -58.3(3) . . . . ?
C13 C14 C15 C11 0.5(5) . . . . ?
Fe11 C14 C15 C11 59.2(3) . . . . ?
C13 C14 C15 Fe11 -58.8(3) . . . . ?
C12 C11 C15 C14 -0.5(5) . . . . ?
P11 C11 C15 C14 178.2(3) . . . . ?
Fe11 C11 C15 C14 -60.7(3) . . . . ?
C12 C11 C15 Fe11 60.1(3) . . . . ?
P11 C11 C15 Fe11 -121.2(4) . . . . ?
C12 C11 Fe11 C15 -119.0(4) . . . . ?
P11 C11 Fe11 C15 118.6(5) . . . . ?
C15 C11 Fe11 C18 -37.2(7) . . . . ?
C12 C11 Fe11 C18 -156.2(6) . . . . ?
P11 C11 Fe11 C18 81.4(7) . . . . ?
C15 C11 Fe11 C12 119.0(4) . . . . ?
P11 C11 Fe11 C12 -122.4(4) . . . . ?
C15 C11 Fe11 C17 162.7(6) . . . . ?
C12 C11 Fe11 C17 43.7(7) . . . . ?
P11 C11 Fe11 C17 -78.7(7) . . . . ?
C15 C11 Fe11 C19 -74.3(4) . . . . ?
C12 C11 Fe11 C19 166.7(3) . . . . ?
P11 C11 Fe11 C19 44.2(4) . . . . ?
C15 C11 Fe11 C16 -159.8(3) . . . . ?
C12 C11 Fe11 C16 81.2(3) . . . . ?
P11 C11 Fe11 C16 -41.2(4) . . . . ?
C15 C11 Fe11 C20 -117.1(3) . . . . ?
C12 C11 Fe11 C20 123.9(3) . . . . ?
P11 C11 Fe11 C20 1.5(4) . . . . ?
C15 C11 Fe11 C13 81.1(3) . . . . ?
C12 C11 Fe11 C13 -37.9(3) . . . . ?
P11 C11 Fe11 C13 -160.3(4) . . . . ?
C15 C11 Fe11 C14 37.5(3) . . . . ?
C12 C11 Fe11 C14 -81.5(3) . . . . ?
P11 C11 Fe11 C14 156.1(4) . . . . ?
C14 C15 Fe11 C11 118.9(4) . . . . ?
C14 C15 Fe11 C18 -75.4(3) . . . . ?
C11 C15 Fe11 C18 165.7(3) . . . . ?
C14 C15 Fe11 C12 80.8(3) . . . . ?
C11 C15 Fe11 C12 -38.1(3) . . . . ?
C14 C15 Fe11 C17 -44.7(7) . . . . ?
C11 C15 Fe11 C17 -163.6(6) . . . . ?
C14 C15 Fe11 C19 -116.9(3) . . . . ?
C11 C15 Fe11 C19 124.2(3) . . . . ?
C14 C15 Fe11 C16 172.4(5) . . . . ?
C11 C15 Fe11 C16 53.5(7) . . . . ?
C14 C15 Fe11 C20 -157.8(3) . . . . ?
C11 C15 Fe11 C20 83.3(3) . . . . ?
C14 C15 Fe11 C13 37.3(3) . . . . ?
C11 C15 Fe11 C13 -81.6(3) . . . . ?
C11 C15 Fe11 C14 -118.9(4) . . . . ?
C13 C12 Fe11 C11 -118.2(4) . . . . ?
C13 C12 Fe11 C15 -80.2(3) . . . . ?
C11 C12 Fe11 C15 38.0(3) . . . . ?
C13 C12 Fe11 C18 41.6(6) . . . . ?
C11 C12 Fe11 C18 159.8(5) . . . . ?
C13 C12 Fe11 C17 78.7(4) . . . . ?
C11 C12 Fe11 C17 -163.1(3) . . . . ?
C13 C12 Fe11 C19 -157.8(7) . . . . ?
C11 C12 Fe11 C19 -39.6(8) . . . . ?
C13 C12 Fe11 C16 121.9(3) . . . . ?
C11 C12 Fe11 C16 -119.9(3) . . . . ?
C13 C12 Fe11 C20 164.0(3) . . . . ?
C11 C12 Fe11 C20 -77.8(4) . . . . ?
C11 C12 Fe11 C13 118.2(4) . . . . ?
C13 C12 Fe11 C14 -36.9(3) . . . . ?
C11 C12 Fe11 C14 81.3(3) . . . . ?
C12 C13 Fe11 C11 38.7(3) . . . . ?
C14 C13 Fe11 C11 -81.7(3) . . . . ?
C12 C13 Fe11 C15 83.2(3) . . . . ?
C14 C13 Fe11 C15 -37.2(3) . . . . ?
C12 C13 Fe11 C18 -161.9(3) . . . . ?
C14 C13 Fe11 C18 77.7(4) . . . . ?
C14 C13 Fe11 C12 -120.4(4) . . . . ?
C12 C13 Fe11 C17 -119.6(3) . . . . ?
C14 C13 Fe11 C17 120.0(3) . . . . ?
C12 C13 Fe11 C19 164.5(5) . . . . ?
C14 C13 Fe11 C19 44.1(7) . . . . ?
C12 C13 Fe11 C16 -78.9(4) . . . . ?
C14 C13 Fe11 C16 160.7(3) . . . . ?
C12 C13 Fe11 C20 -48.6(9) . . . . ?
C14 C13 Fe11 C20 -169.0(7) . . . . ?
C12 C13 Fe11 C14 120.4(4) . . . . ?
C15 C14 Fe11 C11 -38.3(3) . . . . ?
C13 C14 Fe11 C11 81.5(3) . . . . ?
C13 C14 Fe11 C15 119.8(4) . . . . ?
C15 C14 Fe11 C18 121.4(3) . . . . ?
C13 C14 Fe11 C18 -118.8(3) . . . . ?
C15 C14 Fe11 C12 -82.9(3) . . . . ?
C13 C14 Fe11 C12 36.9(3) . . . . ?
C15 C14 Fe11 C17 161.9(3) . . . . ?
C13 C14 Fe11 C17 -78.4(4) . . . . ?
C15 C14 Fe11 C19 80.0(3) . . . . ?
C13 C14 Fe11 C19 -160.2(3) . . . . ?
C15 C14 Fe11 C16 -172.1(6) . . . . ?
C13 C14 Fe11 C16 -52.3(7) . . . . ?
C15 C14 Fe11 C20 52.2(6) . . . . ?
C13 C14 Fe11 C20 172.0(5) . . . . ?
C15 C14 Fe11 C13 -119.8(4) . . . . ?
C11 Fe11 C16 C17 -160.5(4) . . . . ?
C15 Fe11 C16 C17 159.7(5) . . . . ?
C18 Fe11 C16 C17 37.9(4) . . . . ?
C12 Fe11 C16 C17 -116.5(4) . . . . ?
C19 Fe11 C16 C17 81.9(4) . . . . ?
C20 Fe11 C16 C17 119.3(5) . . . . ?
C13 Fe11 C16 C17 -74.0(4) . . . . ?
C14 Fe11 C16 C17 -35.0(8) . . . . ?
C11 Fe11 C16 C20 80.3(4) . . . . ?
C15 Fe11 C16 C20 40.4(7) . . . . ?
C18 Fe11 C16 C20 -81.4(4) . . . . ?
C12 Fe11 C16 C20 124.2(3) . . . . ?
C17 Fe11 C16 C20 -119.3(5) . . . . ?
C19 Fe11 C16 C20 -37.3(3) . . . . ?
C13 Fe11 C16 C20 166.8(3) . . . . ?
C14 Fe11 C16 C20 -154.2(5) . . . . ?
C20 C16 C17 C18 0.0(6) . . . . ?
Fe11 C16 C17 C18 -59.6(4) . . . . ?
C20 C16 C17 Fe11 59.6(4) . . . . ?
C11 Fe11 C17 C18 169.5(5) . . . . ?
C15 Fe11 C17 C18 -42.0(8) . . . . ?
C12 Fe11 C17 C18 -157.9(3) . . . . ?
C19 Fe11 C17 C18 37.6(3) . . . . ?
C16 Fe11 C17 C18 118.8(5) . . . . ?
C20 Fe11 C17 C18 81.3(4) . . . . ?
C13 Fe11 C17 C18 -116.2(3) . . . . ?
C14 Fe11 C17 C18 -74.6(4) . . . . ?
C11 Fe11 C17 C16 50.8(8) . . . . ?
C15 Fe11 C17 C16 -160.8(5) . . . . ?
C18 Fe11 C17 C16 -118.8(5) . . . . ?
C12 Fe11 C17 C16 83.3(4) . . . . ?
C19 Fe11 C17 C16 -81.1(4) . . . . ?
C20 Fe11 C17 C16 -37.5(4) . . . . ?
C13 Fe11 C17 C16 125.0(4) . . . . ?
C14 Fe11 C17 C16 166.7(3) . . . . ?
C16 C17 C18 C19 0.3(6) . . . . ?
Fe11 C17 C18 C19 -59.6(4) . . . . ?
C16 C17 C18 Fe11 59.9(4) . . . . ?
C11 Fe11 C18 C17 -169.2(5) . . . . ?
C15 Fe11 C18 C17 162.9(3) . . . . ?
C12 Fe11 C18 C17 51.8(7) . . . . ?
C19 Fe11 C18 C17 -119.4(5) . . . . ?
C16 Fe11 C18 C17 -37.8(3) . . . . ?
C20 Fe11 C18 C17 -81.5(4) . . . . ?
C13 Fe11 C18 C17 81.6(4) . . . . ?
C14 Fe11 C18 C17 122.5(3) . . . . ?
C11 Fe11 C18 C19 -49.8(7) . . . . ?
C15 Fe11 C18 C19 -77.7(4) . . . . ?
C12 Fe11 C18 C19 171.2(5) . . . . ?
C17 Fe11 C18 C19 119.4(5) . . . . ?
C16 Fe11 C18 C19 81.6(4) . . . . ?
C20 Fe11 C18 C19 37.9(4) . . . . ?
C13 Fe11 C18 C19 -159.0(3) . . . . ?
C14 Fe11 C18 C19 -118.1(4) . . . . ?
C17 C18 C19 C20 -0.5(6) . . . . ?
Fe11 C18 C19 C20 -60.2(4) . . . . ?
C17 C18 C19 Fe11 59.7(4) . . . . ?
C11 Fe11 C19 C20 -80.3(4) . . . . ?
C15 Fe11 C19 C20 -121.6(4) . . . . ?
C18 Fe11 C19 C20 118.4(5) . . . . ?
C12 Fe11 C19 C20 -49.7(9) . . . . ?
C17 Fe11 C19 C20 80.9(4) . . . . ?
C16 Fe11 C19 C20 37.3(4) . . . . ?
C13 Fe11 C19 C20 165.6(5) . . . . ?
C14 Fe11 C19 C20 -163.1(3) . . . . ?
C11 Fe11 C19 C18 161.3(3) . . . . ?
C15 Fe11 C19 C18 120.0(4) . . . . ?
C12 Fe11 C19 C18 -168.1(7) . . . . ?
C17 Fe11 C19 C18 -37.5(4) . . . . ?
C16 Fe11 C19 C18 -81.1(4) . . . . ?
C20 Fe11 C19 C18 -118.4(5) . . . . ?
C13 Fe11 C19 C18 47.3(7) . . . . ?
C14 Fe11 C19 C18 78.5(4) . . . . ?
C18 C19 C20 C16 0.5(6) . . . . ?
Fe11 C19 C20 C16 -59.1(4) . . . . ?
C18 C19 C20 Fe11 59.6(3) . . . . ?
C17 C16 C20 C19 -0.4(6) . . . . ?
Fe11 C16 C20 C19 58.9(4) . . . . ?
C17 C16 C20 Fe11 -59.3(4) . . . . ?
C11 Fe11 C20 C19 120.1(4) . . . . ?
C15 Fe11 C20 C19 76.1(4) . . . . ?
C18 Fe11 C20 C19 -38.3(4) . . . . ?
C12 Fe11 C20 C19 163.4(4) . . . . ?
C17 Fe11 C20 C19 -82.1(4) . . . . ?
C16 Fe11 C20 C19 -119.7(5) . . . . ?
C13 Fe11 C20 C19 -159.1(7) . . . . ?
C14 Fe11 C20 C19 38.8(7) . . . . ?
C11 Fe11 C20 C16 -120.2(3) . . . . ?
C15 Fe11 C20 C16 -164.2(3) . . . . ?
C18 Fe11 C20 C16 81.4(4) . . . . ?
C12 Fe11 C20 C16 -76.9(4) . . . . ?
C17 Fe11 C20 C16 37.6(4) . . . . ?
C19 Fe11 C20 C16 119.7(5) . . . . ?
C13 Fe11 C20 C16 -39.4(9) . . . . ?
C14 Fe11 C20 C16 158.5(5) . . . . ?
C23 C21 C22 C23 0.1(11) 2_475 . . . ?
C21 C22 C23 C21 -0.1(11) . . . 2_475 ?
C21 C22 C23 C24 -176.8(7) . . . . ?
C34 C31 C32 C35 -0.1(15) 2_676 . . 2_676 ?
C33 C31 C32 C35 169(3) 2_676 . . 2_676 ?
C32 C31 C32 C35 176.3(15) 2_676 . . 2_676 ?
C31 C31 C32 C35 176.3(15) 2_676 . . 2_676 ?
C35 C31 C32 C33 -180.0(16) 2_676 . . . ?
C34 C31 C32 C33 180.0(12) 2_676 . . . ?
C33 C31 C32 C33 -11(4) 2_676 . . . ?
C32 C31 C32 C33 -3.7(13) 2_676 . . . ?
C31 C31 C32 C33 -3.7(13) 2_676 . . . ?
C35 C31 C32 C31 -176.3(15) 2_676 . . 2_676 ?
C34 C31 C32 C31 -176.4(18) 2_676 . . 2_676 ?
C33 C31 C32 C31 -7(3) 2_676 . . 2_676 ?
C32 C31 C32 C31 0.000(1) 2_676 . . 2_676 ?
C35 C32 C33 C31 -173(100) 2_676 . . 2_676 ?
C31 C32 C33 C31 4.0(14) . . . 2_676 ?
C35 C32 C33 C34 -173(100) 2_676 . . . ?
C31 C32 C33 C34 4.1(17) . . . . ?
C31 C32 C33 C34 0.1(9) 2_676 . . . ?
C32 C33 C34 C31 -0.1(10) . . . 2_676 ?
C32 C33 C34 C35 -3.2(14) . . . . ?
C31 C33 C34 C35 -3.1(10) 2_676 . . . ?
C33 C34 C35 C31 3.7(12) . . . 2_676 ?
C31 C34 C35 C32 0.1(14) 2_676 . . 2_676 ?
C33 C34 C35 C32 4(2) . . . 2_676 ?
